data_1562740
loop_
_publ_author_name
'He, Jiang-Hong'
'Xiao, Dong-Rong'
'Chen, Hai-Yan'
'Sun, Dian-Zhen'
'Yan, Shi-Wei'
'Wang, Xin'
'Ye, Zhong-Li'
'Luo, Qun-Li'
'Wang, En-Bo'

_publ_section_title
;
 A series of 2D metal--quinolone complexes: Syntheses, structures, and
 physical properties
;
_journal_name_full 'Journal of Solid State Chemistry'
_journal_page_first 279
_journal_page_last 288
_journal_paper_doi 10.1016/j.jssc.2012.10.015
_journal_volume 198
_journal_year 2013
_chemical_formula_sum 'C32 H32 Co2 F N3 O15'
_chemical_formula_weight 835.47
_space_group_IT_number 2
_space_group_name_Hall '-P 1'
_space_group_name_H-M_alt 'P -1'
_symmetry_cell_setting triclinic
_symmetry_space_group_name_H-M 'P -1'
_atom_sites_solution_hydrogens geom
_atom_sites_solution_primary direct
_atom_sites_solution_secondary difmap
_audit_creation_method SHELXL-97
_cell_angle_alpha 105.7400(10)
_cell_angle_beta 96.3320(10)
_cell_angle_gamma 110.8130(10)
_cell_formula_units_Z 2
_cell_length_a 10.3777(8)
_cell_length_b 12.7188(10)
_cell_length_c 14.1234(18)
_cell_measurement_reflns_used 13051
_cell_measurement_temperature 296(2)
_cell_measurement_theta_max 26.5
_cell_measurement_theta_min 1.54
_cell_volume 1632.3(3)
_computing_cell_refinement 'SMART (Bruker, 2001)'
_computing_data_collection 'SMART (Bruker, 2001)'
_computing_data_reduction 'SAINT (Bruker, 2001)'
_computing_molecular_graphics 'SHELXTL-PLUS (Sheldrick, 1990)'
_computing_publication_material 'SHELXL-97 (Sheldrick, 1997)'
_computing_structure_refinement 'SHELXL-97 (Sheldrick, 1997)'
_computing_structure_solution 'SHELXS-97 (Sheldrick, 1990)'
_diffrn_ambient_temperature 296(2)
_diffrn_measured_fraction_theta_full 0.963
_diffrn_measured_fraction_theta_max 0.963
_diffrn_measurement_device_type 'Bruker APEX CCD area-detector'
_diffrn_measurement_method 'phi and omega scans'
_diffrn_radiation_monochromator graphite
_diffrn_radiation_source 'fine-focus sealed tube'
_diffrn_radiation_type MoK\a
_diffrn_radiation_wavelength 0.71073
_diffrn_reflns_av_R_equivalents 0.0436
_diffrn_reflns_av_sigmaI/netI 0.0762
_diffrn_reflns_limit_h_max 13
_diffrn_reflns_limit_h_min -11
_diffrn_reflns_limit_k_max 15
_diffrn_reflns_limit_k_min -15
_diffrn_reflns_limit_l_max 17
_diffrn_reflns_limit_l_min -17
_diffrn_reflns_number 13051
_diffrn_reflns_theta_full 26.50
_diffrn_reflns_theta_max 26.50
_diffrn_reflns_theta_min 1.54
_exptl_absorpt_coefficient_mu 1.103
_exptl_absorpt_correction_T_max 0.7475
_exptl_absorpt_correction_T_min 0.6856
_exptl_absorpt_correction_type multi-scan
_exptl_absorpt_process_details 'SADABS(Sheldrick, 1996)'
_exptl_crystal_colour red
_exptl_crystal_density_diffrn 1.700
_exptl_crystal_density_method 'not measured'
_exptl_crystal_description block
_exptl_crystal_F_000 856
_exptl_crystal_size_max 0.37
_exptl_crystal_size_mid 0.34
_exptl_crystal_size_min 0.28
_refine_diff_density_max 0.422
_refine_diff_density_min -0.447
_refine_diff_density_rms 0.083
_refine_ls_extinction_method none
_refine_ls_goodness_of_fit_ref 1.009
_refine_ls_hydrogen_treatment mixed
_refine_ls_matrix_type full
_refine_ls_number_parameters 529
_refine_ls_number_reflns 6501
_refine_ls_number_restraints 24
_refine_ls_restrained_S_all 1.009
_refine_ls_R_factor_all 0.0773
_refine_ls_R_factor_gt 0.0459
_refine_ls_shift/su_max 0.000
_refine_ls_shift/su_mean 0.000
_refine_ls_structure_factor_coef Fsqd
_refine_ls_weighting_details 'calc w=1/[\s^2^(Fo^2^)+(0.0450P)^2^+0.0000P] where P=(Fo^2^+2Fc^2^)/3'
_refine_ls_weighting_scheme calc
_refine_ls_wR_factor_gt 0.0939
_refine_ls_wR_factor_ref 0.1090
_reflns_number_gt 4469
_reflns_number_total 6501
_reflns_threshold_expression >2sigma(I)
_cod_data_source_file JSSC-2013-198-270.CIF
_cod_data_source_block compound-5
_cod_depositor_comments
;
The following automatic conversions were performed:

data item '_symmetry_cell_setting' value 'Triclinic' was changed to
'triclinic' in accordance with the built-in table derived from the
CIF Core dictionary named 'cif_core.dic' version 2.4.5 last updated
on 2014-11-21.

Automatic conversion script
Id: cif_fix_values 8369 2020-08-20 11:38:08Z andrius 
;
_cod_original_sg_symbol_H-M P-1
_cod_database_code 1562740

loop_
_symmetry_equiv_pos_as_xyz
'x, y, z'
'-x, -y, -z'

loop_
_atom_site_label
_atom_site_type_symbol
_atom_site_fract_x
_atom_site_fract_y
_atom_site_fract_z
_atom_site_U_iso_or_equiv
_atom_site_adp_type
_atom_site_occupancy
_atom_site_symmetry_multiplicity
_atom_site_calc_flag
_atom_site_refinement_flags
_atom_site_disorder_assembly
_atom_site_disorder_group
Co1 Co 0.21627(5) -0.20758(4) -0.02366(3) 0.02259(14) Uani 1 1 d . . .
Co2 Co -0.01491(5) -0.11980(4) -0.09137(3) 0.02127(14) Uani 1 1 d . . .
C1 C -0.1053(4) 0.0674(3) -0.1321(2) 0.0227(8) Uani 1 1 d . . .
C2 C -0.1216(4) 0.0077(3) -0.2418(2) 0.0245(8) Uani 1 1 d . . .
C3 C -0.0648(4) -0.0773(3) -0.2821(2) 0.0218(8) Uani 1 1 d . . .
C4 C -0.0897(4) -0.1217(3) -0.3917(2) 0.0263(9) Uani 1 1 d . . .
C5 C -0.0387(4) -0.2063(4) -0.4373(3) 0.0364(10) Uani 1 1 d . . .
H5A H 0.0160 -0.2296 -0.3976 0.044 Uiso 1 1 calc R . .
C6 C -0.0686(5) -0.2538(4) -0.5384(3) 0.0408(11) Uani 1 1 d . . .
C7 C -0.1491(4) -0.2231(4) -0.6038(3) 0.0355(10) Uani 1 1 d . . .
C8 C -0.1977(4) -0.1371(3) -0.5594(3) 0.0337(10) Uani 1 1 d . . .
H8A H -0.2495 -0.1123 -0.5998 0.040 Uiso 1 1 calc R . .
C9 C -0.1688(4) -0.0876(3) -0.4541(3) 0.0271(9) Uani 1 1 d . A .
C10 C -0.1991(4) 0.0365(4) -0.3075(3) 0.0384(11) Uani 1 1 d . A .
H10A H -0.2379 0.0901 -0.2797 0.046 Uiso 1 1 calc R . .
C11 C -0.2795(15) 0.0502(10) -0.4743(6) 0.040(3) Uani 0.543(15) 1 d PU A 1
H11A H -0.2152 0.0697 -0.5179 0.048 Uiso 0.543(15) 1 calc PR A 1
H11B H -0.3702 -0.0085 -0.5174 0.048 Uiso 0.543(15) 1 calc PR A 1
C11A C -0.3551(14) 0.0017(11) -0.4661(7) 0.035(3) Uani 0.457(15) 1 d PU A 2
H11C H -0.4036 -0.0674 -0.5267 0.041 Uiso 0.457(15) 1 calc PR A 2
H11D H -0.4213 0.0079 -0.4236 0.041 Uiso 0.457(15) 1 calc PR A 2
C12 C -0.2984(11) 0.1602(9) -0.4202(9) 0.061(4) Uani 0.543(15) 1 d PU A 1
H12A H -0.3332 0.1898 -0.4687 0.092 Uiso 0.543(15) 1 calc PR A 1
H12B H -0.2090 0.2199 -0.3783 0.092 Uiso 0.543(15) 1 calc PR A 1
H12C H -0.3650 0.1417 -0.3789 0.092 Uiso 0.543(15) 1 calc PR A 1
C12A C -0.2907(14) 0.1141(13) -0.4917(14) 0.073(5) Uani 0.457(15) 1 d PU A 2
H12D H -0.3641 0.1266 -0.5286 0.110 Uiso 0.457(15) 1 calc PR A 2
H12E H -0.2241 0.1064 -0.5323 0.110 Uiso 0.457(15) 1 calc PR A 2
H12F H -0.2430 0.1809 -0.4305 0.110 Uiso 0.457(15) 1 calc PR A 2
C13 C -0.2344(5) -0.2234(4) -0.7711(3) 0.0433(11) Uani 1 1 d . . .
H13A H -0.1793 -0.1379 -0.7484 0.052 Uiso 1 1 calc R . .
H13B H -0.3300 -0.2369 -0.7630 0.052 Uiso 1 1 calc R . .
C14 C -0.2383(5) -0.2763(4) -0.8814(3) 0.0588(15) Uani 1 1 d . . .
H14A H -0.2838 -0.2427 -0.9214 0.071 Uiso 1 1 calc R . .
H14B H -0.1425 -0.2575 -0.8909 0.071 Uiso 1 1 calc R . .
C15 C -0.2513(6) -0.4620(5) -0.8536(3) 0.0745(17) Uani 1 1 d . . .
H15A H -0.1554 -0.4466 -0.8617 0.089 Uiso 1 1 calc R . .
H15B H -0.3052 -0.5477 -0.8766 0.089 Uiso 1 1 calc R . .
C16 C -0.2493(6) -0.4089(4) -0.7444(3) 0.0590(14) Uani 1 1 d . . .
H16A H -0.3457 -0.4300 -0.7359 0.071 Uiso 1 1 calc R . .
H16B H -0.2029 -0.4415 -0.7039 0.071 Uiso 1 1 calc R . .
C17 C -0.4412(3) -0.2562(3) -0.2530(2) 0.0215(8) Uani 1 1 d . . .
C18 C -0.5780(4) -0.2612(3) -0.2775(2) 0.0235(8) Uani 1 1 d . . .
C19 C -0.6566(4) -0.3177(3) -0.3778(2) 0.0262(9) Uani 1 1 d . . .
H19A H -0.7490 -0.3238 -0.3929 0.031 Uiso 1 1 calc R . .
C20 C -0.6004(4) -0.3645(3) -0.4549(2) 0.0247(8) Uani 1 1 d . . .
C21 C -0.4626(4) -0.3556(3) -0.4300(3) 0.0255(8) Uani 1 1 d . . .
H21A H -0.4213 -0.3842 -0.4806 0.031 Uiso 1 1 calc R . .
C22 C -0.3864(4) -0.3044(3) -0.3304(2) 0.0259(8) Uani 1 1 d . . .
H22A H -0.2958 -0.3023 -0.3151 0.031 Uiso 1 1 calc R . .
C23 C -0.6837(4) -0.4247(3) -0.5621(2) 0.0243(8) Uani 1 1 d . . .
C24 C -0.8232(4) -0.5073(3) -0.5866(3) 0.0317(9) Uani 1 1 d . . .
H24A H -0.8683 -0.5220 -0.5353 0.038 Uiso 1 1 calc R . .
C25 C -0.8958(4) -0.5684(3) -0.6869(3) 0.0311(9) Uani 1 1 d . . .
H25A H -0.9885 -0.6245 -0.7017 0.037 Uiso 1 1 calc R . .
C26 C -0.8332(4) -0.5473(3) -0.7648(2) 0.0241(8) Uani 1 1 d . . .
C27 C -0.6951(4) -0.4604(3) -0.7416(3) 0.0253(8) Uani 1 1 d . . .
C28 C -0.6225(4) -0.4023(3) -0.6409(2) 0.0251(8) Uani 1 1 d . . .
H28A H -0.5296 -0.3464 -0.6259 0.030 Uiso 1 1 calc R . .
C29 C -0.3475(4) -0.1941(3) -0.1472(3) 0.0252(8) Uani 1 1 d . . .
C30 C -0.6485(4) -0.2067(3) -0.2016(3) 0.0244(8) Uani 1 1 d . . .
C31 C -0.9175(4) -0.6119(3) -0.8732(3) 0.0277(9) Uani 1 1 d . . .
C32 C -0.6197(4) -0.4285(4) -0.8223(3) 0.0389(11) Uani 1 1 d . . .
N1 N -0.3176(4) -0.4072(4) -0.9148(2) 0.0616(13) Uani 1 1 d . . .
H1A H -0.3195 -0.4390 -0.9804 0.074 Uiso 1 1 calc R . .
H1B H -0.4075 -0.4241 -0.9086 0.074 Uiso 1 1 calc R . .
N2 N -0.1725(4) -0.2757(3) -0.7087(2) 0.0407(9) Uani 1 1 d . . .
N3 N -0.2236(4) -0.0061(3) -0.4081(2) 0.0451(10) Uani 1 1 d . . .
O1 O 0.0013(3) -0.1181(2) -0.23164(17) 0.0311(6) Uani 1 1 d . . .
OW4 O -0.5462(6) 0.0726(5) -0.2944(3) 0.0880(15) Uani 1 1 d . . .
O2 O -0.0261(2) 0.0500(2) -0.06751(16) 0.0238(6) Uani 1 1 d . . .
O3 O -0.1693(3) 0.1336(2) -0.10960(17) 0.0322(6) Uani 1 1 d . . .
O4 O -0.3896(3) -0.1349(2) -0.08116(18) 0.0415(8) Uani 1 1 d . . .
O5 O -0.2311(2) -0.2031(2) -0.13345(18) 0.0330(7) Uani 1 1 d . . .
O6 O -0.7117(3) -0.2671(2) -0.15128(17) 0.0287(6) Uani 1 1 d . . .
O7 O -0.6420(3) -0.1047(2) -0.19724(19) 0.0390(7) Uani 1 1 d . . .
O8 O -1.0078(2) -0.7199(2) -0.89348(16) 0.0229(6) Uani 1 1 d . . .
O9 O -0.9044(3) -0.5587(3) -0.9337(2) 0.0641(11) Uani 1 1 d . . .
O10 O -0.5884(4) -0.5051(3) -0.8782(2) 0.0636(10) Uani 1 1 d . . .
O11 O -0.5885(3) -0.3256(3) -0.8242(2) 0.0643(10) Uani 1 1 d . . .
OW1 O 0.2135(4) -0.3463(3) 0.0217(2) 0.0385(8) Uani 1 1 d . . .
OW3 O 0.4333(3) -0.1191(3) 0.0503(2) 0.0351(7) Uani 1 1 d . . .
OW2 O 0.2110(3) -0.0574(2) -0.0639(2) 0.0241(6) Uani 1 1 d . . .
F1 F -0.0149(3) -0.3346(3) -0.57978(17) 0.0685(9) Uani 1 1 d . . .
HW2A H 0.247(5) -0.064(4) -0.110(4) 0.062(18) Uiso 1 1 d . . .
HW2B H 0.263(5) 0.007(4) -0.022(3) 0.051(15) Uiso 1 1 d . . .
HW1B H 0.267(5) -0.333(4) 0.073(3) 0.056(16) Uiso 1 1 d . . .
HW1A H 0.138(5) -0.405(5) 0.013(4) 0.08(2) Uiso 1 1 d . . .
HW3B H 0.467(6) -0.050(5) 0.084(4) 0.09(2) Uiso 1 1 d . . .
HW3A H 0.487(5) -0.132(4) 0.008(4) 0.073(18) Uiso 1 1 d . . .
HW4A H -0.496(5) 0.141(4) -0.258(4) 0.055(17) Uiso 1 1 d . . .
HW4B H -0.563(9) 0.018(8) -0.263(6) 0.18(4) Uiso 1 1 d . . .

loop_
_atom_site_aniso_label
_atom_site_aniso_U_11
_atom_site_aniso_U_22
_atom_site_aniso_U_33
_atom_site_aniso_U_23
_atom_site_aniso_U_13
_atom_site_aniso_U_12
Co1 0.0237(3) 0.0261(3) 0.0172(2) 0.0030(2) 0.0036(2) 0.0126(2)
Co2 0.0224(3) 0.0254(3) 0.0147(2) 0.0026(2) 0.00208(19) 0.0119(2)
C1 0.0210(18) 0.024(2) 0.0203(18) 0.0052(15) 0.0043(15) 0.0079(16)
C2 0.028(2) 0.028(2) 0.0185(18) 0.0043(15) 0.0048(15) 0.0146(17)
C3 0.0229(19) 0.028(2) 0.0142(16) 0.0072(15) 0.0025(14) 0.0103(16)
C4 0.033(2) 0.031(2) 0.0169(18) 0.0046(16) 0.0073(15) 0.0166(18)
C5 0.050(3) 0.049(3) 0.023(2) 0.0113(19) 0.0130(18) 0.035(2)
C6 0.054(3) 0.051(3) 0.027(2) 0.004(2) 0.013(2) 0.038(2)
C7 0.043(2) 0.038(2) 0.0171(19) 0.0005(17) 0.0088(17) 0.013(2)
C8 0.043(2) 0.034(2) 0.0219(19) 0.0083(17) 0.0034(17) 0.015(2)
C9 0.036(2) 0.026(2) 0.0197(18) 0.0039(16) 0.0070(16) 0.0153(18)
C10 0.058(3) 0.045(3) 0.0170(19) 0.0006(18) 0.0026(18) 0.035(2)
C11 0.063(6) 0.034(5) 0.028(4) 0.014(4) 0.003(4) 0.022(5)
C11A 0.046(6) 0.043(6) 0.022(4) 0.015(4) 0.001(4) 0.024(5)
C12 0.085(6) 0.053(6) 0.061(7) 0.021(5) 0.012(5) 0.046(5)
C12A 0.082(8) 0.060(8) 0.080(9) 0.025(7) 0.003(6) 0.033(6)
C13 0.046(3) 0.050(3) 0.019(2) 0.0078(19) 0.0062(18) 0.005(2)
C14 0.057(3) 0.066(3) 0.023(2) 0.005(2) 0.007(2) -0.002(3)
C15 0.110(5) 0.058(4) 0.037(3) -0.010(3) 0.018(3) 0.031(3)
C16 0.086(4) 0.049(3) 0.035(3) 0.005(2) 0.019(3) 0.024(3)
C17 0.0206(18) 0.0204(19) 0.0192(17) 0.0021(15) 0.0015(14) 0.0076(15)
C18 0.0242(19) 0.024(2) 0.0176(17) 0.0013(15) 0.0057(15) 0.0081(16)
C19 0.0226(19) 0.030(2) 0.0234(19) 0.0047(16) 0.0060(15) 0.0106(17)
C20 0.028(2) 0.024(2) 0.0201(18) 0.0037(15) 0.0037(15) 0.0114(17)
C21 0.026(2) 0.027(2) 0.0221(18) 0.0013(16) 0.0095(15) 0.0127(17)
C22 0.0215(19) 0.030(2) 0.0214(18) 0.0020(16) 0.0030(15) 0.0110(17)
C23 0.025(2) 0.026(2) 0.0185(18) 0.0009(15) 0.0026(15) 0.0117(17)
C24 0.032(2) 0.040(2) 0.0203(19) 0.0076(17) 0.0101(16) 0.0126(19)
C25 0.025(2) 0.034(2) 0.028(2) 0.0063(17) 0.0024(16) 0.0080(18)
C26 0.026(2) 0.026(2) 0.0182(18) 0.0029(15) 0.0001(15) 0.0123(17)
C27 0.030(2) 0.020(2) 0.0229(18) 0.0041(15) 0.0042(16) 0.0103(17)
C28 0.0222(19) 0.025(2) 0.0217(18) 0.0037(15) 0.0041(15) 0.0055(16)
C29 0.024(2) 0.023(2) 0.0202(18) 0.0023(16) 0.0024(15) 0.0052(17)
C30 0.0197(19) 0.031(2) 0.0201(18) 0.0003(16) -0.0005(15) 0.0151(17)
C31 0.030(2) 0.027(2) 0.0180(18) 0.0027(16) -0.0012(15) 0.0079(18)
C32 0.031(2) 0.055(3) 0.020(2) 0.014(2) -0.0035(17) 0.007(2)
N1 0.063(3) 0.067(3) 0.0184(18) -0.0058(19) 0.0119(18) -0.001(2)
N2 0.050(2) 0.047(2) 0.0158(16) -0.0006(15) 0.0090(15) 0.0181(18)
N3 0.076(3) 0.056(2) 0.0151(16) 0.0035(16) 0.0013(16) 0.049(2)
O1 0.0400(16) 0.0448(17) 0.0190(13) 0.0091(12) 0.0088(11) 0.0296(14)
OW4 0.139(4) 0.071(3) 0.042(2) 0.016(2) 0.005(2) 0.036(3)
O2 0.0274(14) 0.0267(14) 0.0168(12) 0.0025(10) 0.0028(10) 0.0148(11)
O3 0.0438(16) 0.0437(17) 0.0182(13) 0.0059(12) 0.0075(11) 0.0313(14)
O4 0.0255(15) 0.0543(19) 0.0235(14) -0.0139(13) 0.0017(11) 0.0133(14)
O5 0.0219(14) 0.0388(17) 0.0319(15) 0.0032(12) -0.0020(11) 0.0138(12)
O6 0.0336(15) 0.0298(15) 0.0233(13) 0.0050(12) 0.0124(11) 0.0147(12)
O7 0.0560(19) 0.0395(18) 0.0356(16) 0.0142(13) 0.0241(14) 0.0301(15)
O8 0.0207(13) 0.0200(14) 0.0215(12) 0.0018(10) -0.0013(10) 0.0064(11)
O9 0.071(2) 0.049(2) 0.0363(17) 0.0267(16) -0.0188(15) -0.0168(17)
O10 0.075(2) 0.081(3) 0.0265(16) 0.0081(17) 0.0238(16) 0.026(2)
O11 0.059(2) 0.059(2) 0.064(2) 0.0413(19) 0.0020(17) -0.0002(18)
OW1 0.047(2) 0.0317(18) 0.0371(18) 0.0144(15) 0.0081(16) 0.0148(17)
OW3 0.0271(16) 0.040(2) 0.0306(16) 0.0033(14) 0.0048(13) 0.0112(15)
OW2 0.0201(14) 0.0261(16) 0.0203(14) 0.0026(12) 0.0033(12) 0.0068(12)
F1 0.101(2) 0.093(2) 0.0344(14) 0.0043(14) 0.0176(14) 0.0759(19)

loop_
_atom_type_symbol
_atom_type_description
_atom_type_scat_dispersion_real
_atom_type_scat_dispersion_imag
_atom_type_scat_source
C C 0.0033 0.0016 'International Tables Vol C Tables 4.2.6.8 and 6.1.1.4'
H H 0.0000 0.0000 'International Tables Vol C Tables 4.2.6.8 and 6.1.1.4'
N N 0.0061 0.0033 'International Tables Vol C Tables 4.2.6.8 and 6.1.1.4'
O O 0.0106 0.0060 'International Tables Vol C Tables 4.2.6.8 and 6.1.1.4'
F F 0.0171 0.0103 'International Tables Vol C Tables 4.2.6.8 and 6.1.1.4'
Co Co 0.3494 0.9721 'International Tables Vol C Tables 4.2.6.8 and 6.1.1.4'

loop_
_geom_angle_atom_site_label_1
_geom_angle_atom_site_label_2
_geom_angle_atom_site_label_3
_geom_angle
_geom_angle_site_symmetry_1
_geom_angle_site_symmetry_3
OW1 Co1 O3 89.45(11) . 2
OW1 Co1 O8 99.21(13) . 2_444
O3 Co1 O8 93.98(9) 2 2_444
OW1 Co1 O6 92.30(11) . 1_655
O3 Co1 O6 173.17(10) 2 1_655
O8 Co1 O6 92.25(9) 2_444 1_655
OW1 Co1 OW3 87.42(14) . .
O3 Co1 OW3 88.46(12) 2 .
O8 Co1 OW3 172.94(11) 2_444 .
O6 Co1 OW3 85.03(11) 1_655 .
OW1 Co1 OW2 175.94(12) . .
O3 Co1 OW2 86.70(11) 2 .
O8 Co1 OW2 79.81(9) 2_444 .
O6 Co1 OW2 91.67(11) 1_655 .
OW3 Co1 OW2 93.73(11) . .
O1 Co2 O5 92.60(10) . .
O1 Co2 O8 96.81(10) . 2_444
O5 Co2 O8 92.74(10) . 2_444
O1 Co2 O2 156.70(10) . 2
O5 Co2 O2 103.28(9) . 2
O8 Co2 O2 99.30(9) 2_444 2
O1 Co2 O2 85.24(9) . .
O5 Co2 O2 90.38(10) . .
O8 Co2 O2 176.18(8) 2_444 .
O2 Co2 O2 77.82(10) 2 .
O1 Co2 OW2 83.25(11) . .
O5 Co2 OW2 170.99(11) . .
O8 Co2 OW2 79.87(10) 2_444 .
O2 Co2 OW2 83.14(10) 2 .
O2 Co2 OW2 97.21(10) . .
O3 C1 O2 124.1(3) . .
O3 C1 C2 116.8(3) . .
O2 C1 C2 119.1(3) . .
C10 C2 C3 118.6(3) . .
C10 C2 C1 116.5(3) . .
C3 C2 C1 124.9(3) . .
O1 C3 C2 126.0(3) . .
O1 C3 C4 118.2(3) . .
C2 C3 C4 115.8(3) . .
C9 C4 C5 118.1(3) . .
C9 C4 C3 122.5(3) . .
C5 C4 C3 119.4(3) . .
C6 C5 C4 120.1(4) . .
C6 C5 H5A 120.0 . .
C4 C5 H5A 120.0 . .
C5 C6 F1 118.1(4) . .
C5 C6 C7 123.7(4) . .
F1 C6 C7 118.2(3) . .
C8 C7 C6 116.8(3) . .
C8 C7 N2 123.4(4) . .
C6 C7 N2 119.7(4) . .
C7 C8 C9 120.2(4) . .
C7 C8 H8A 119.9 . .
C9 C8 H8A 119.9 . .
C4 C9 N3 117.9(3) . .
C4 C9 C8 121.1(3) . .
N3 C9 C8 121.0(3) . .
N3 C10 C2 125.3(4) . .
N3 C10 H10A 117.3 . .
C2 C10 H10A 117.3 . .
C12 C11 N3 115.7(7) . .
C12 C11 H11A 108.3 . .
N3 C11 H11A 108.3 . .
C12 C11 H11B 108.3 . .
N3 C11 H11B 108.3 . .
H11A C11 H11B 107.4 . .
C12A C11A N3 103.0(10) . .
C12A C11A H11C 111.2 . .
N3 C11A H11C 111.2 . .
C12A C11A H11D 111.2 . .
N3 C11A H11D 111.2 . .
H11C C11A H11D 109.1 . .
C11 C12 H12A 109.5 . .
C11 C12 H12B 109.5 . .
H12A C12 H12B 109.5 . .
C11 C12 H12C 109.5 . .
H12A C12 H12C 109.5 . .
H12B C12 H12C 109.5 . .
C11A C12A H12D 109.5 . .
C11A C12A H12E 109.5 . .
H12D C12A H12E 109.5 . .
C11A C12A H12F 109.5 . .
H12D C12A H12F 109.5 . .
H12E C12A H12F 109.5 . .
N2 C13 C14 111.6(4) . .
N2 C13 H13A 109.3 . .
C14 C13 H13A 109.3 . .
N2 C13 H13B 109.3 . .
C14 C13 H13B 109.3 . .
H13A C13 H13B 108.0 . .
N1 C14 C13 109.2(3) . .
N1 C14 H14A 109.8 . .
C13 C14 H14A 109.8 . .
N1 C14 H14B 109.8 . .
C13 C14 H14B 109.8 . .
H14A C14 H14B 108.3 . .
N1 C15 C16 109.0(4) . .
N1 C15 H15A 109.9 . .
C16 C15 H15A 109.9 . .
N1 C15 H15B 109.9 . .
C16 C15 H15B 109.9 . .
H15A C15 H15B 108.3 . .
N2 C16 C15 110.8(4) . .
N2 C16 H16A 109.5 . .
C15 C16 H16A 109.5 . .
N2 C16 H16B 109.5 . .
C15 C16 H16B 109.5 . .
H16A C16 H16B 108.1 . .
C22 C17 C18 118.1(3) . .
C22 C17 C29 118.7(3) . .
C18 C17 C29 123.1(3) . .
C17 C18 C19 119.6(3) . .
C17 C18 C30 123.9(3) . .
C19 C18 C30 116.5(3) . .
C20 C19 C18 121.9(3) . .
C20 C19 H19A 119.1 . .
C18 C19 H19A 119.1 . .
C19 C20 C21 117.9(3) . .
C19 C20 C23 122.1(3) . .
C21 C20 C23 120.0(3) . .
C22 C21 C20 120.5(3) . .
C22 C21 H21A 119.7 . .
C20 C21 H21A 119.7 . .
C17 C22 C21 121.8(3) . .
C17 C22 H22A 119.1 . .
C21 C22 H22A 119.1 . .
C28 C23 C24 117.7(3) . .
C28 C23 C20 120.8(3) . .
C24 C23 C20 121.5(3) . .
C23 C24 C25 120.7(3) . .
C23 C24 H24A 119.7 . .
C25 C24 H24A 119.7 . .
C26 C25 C24 121.2(3) . .
C26 C25 H25A 119.4 . .
C24 C25 H25A 119.4 . .
C25 C26 C27 118.9(3) . .
C25 C26 C31 119.8(3) . .
C27 C26 C31 121.1(3) . .
C28 C27 C26 119.1(3) . .
C28 C27 C32 118.4(3) . .
C26 C27 C32 122.5(3) . .
C23 C28 C27 122.3(3) . .
C23 C28 H28A 118.9 . .
C27 C28 H28A 118.9 . .
O4 C29 O5 125.0(3) . .
O4 C29 C17 118.0(3) . .
O5 C29 C17 116.9(3) . .
O6 C30 O7 125.4(3) . .
O6 C30 C18 118.2(3) . .
O7 C30 C18 116.3(3) . .
O9 C31 O8 123.7(3) . .
O9 C31 C26 119.8(3) . .
O8 C31 C26 116.4(3) . .
O11 C32 O10 125.1(4) . .
O11 C32 C27 117.0(4) . .
O10 C32 C27 117.8(4) . .
C14 N1 C15 111.3(4) . .
C14 N1 H1A 109.4 . .
C15 N1 H1A 109.4 . .
C14 N1 H1B 109.4 . .
C15 N1 H1B 109.4 . .
H1A N1 H1B 108.0 . .
C7 N2 C13 116.1(3) . .
C7 N2 C16 113.0(3) . .
C13 N2 C16 111.3(3) . .
C10 N3 C9 119.9(3) . .
C10 N3 C11 122.0(5) . .
C9 N3 C11 116.7(5) . .
C10 N3 C11A 115.1(5) . .
C9 N3 C11A 121.2(4) . .
C11 N3 C11A 32.2(4) . .
C3 O1 Co2 124.2(2) . .
HW4A OW4 HW4B 115(6) . .
C1 O2 Co2 127.7(2) . 2
C1 O2 Co2 121.8(2) . .
Co2 O2 Co2 102.18(10) 2 .
C1 O3 Co1 132.4(2) . 2
C29 O5 Co2 148.1(3) . .
C30 O6 Co1 127.4(2) . 1_455
C31 O8 Co1 125.8(2) . 2_444
C31 O8 Co2 132.6(2) . 2_444
Co1 O8 Co2 97.78(9) 2_444 2_444
Co1 OW1 HW1B 118(3) . .
Co1 OW1 HW1A 122(4) . .
HW1B OW1 HW1A 111(5) . .
Co1 OW3 HW3B 121(4) . .
Co1 OW3 HW3A 111(3) . .
HW3B OW3 HW3A 109(5) . .
Co2 OW2 Co1 94.19(11) . .
Co2 OW2 HW2A 119(3) . .
Co1 OW2 HW2A 99(4) . .
Co2 OW2 HW2B 122(3) . .
Co1 OW2 HW2B 114(3) . .
HW2A OW2 HW2B 106(4) . .

loop_
_geom_bond_atom_site_label_1
_geom_bond_atom_site_label_2
_geom_bond_distance
_geom_bond_site_symmetry_2
Co1 OW1 2.027(3) .
Co1 O3 2.057(2) 2
Co1 O8 2.083(2) 2_444
Co1 O6 2.083(2) 1_655
Co1 OW3 2.115(3) .
Co1 OW2 2.152(3) .
Co2 O1 2.012(2) .
Co2 O5 2.045(2) .
Co2 O8 2.092(2) 2_444
Co2 O2 2.108(2) 2
Co2 O2 2.140(2) .
Co2 OW2 2.142(3) .
C1 O3 1.246(4) .
C1 O2 1.277(4) .
C1 C2 1.489(4) .
C2 C10 1.367(5) .
C2 C3 1.425(5) .
C3 O1 1.263(4) .
C3 C4 1.455(4) .
C4 C9 1.393(5) .
C4 C5 1.399(5) .
C5 C6 1.341(5) .
C5 H5A 0.9300 .
C6 F1 1.365(4) .
C6 C7 1.401(5) .
C7 C8 1.391(5) .
C7 N2 1.403(4) .
C8 C9 1.399(5) .
C8 H8A 0.9300 .
C9 N3 1.398(5) .
C10 N3 1.336(4) .
C10 H10A 0.9300 .
C11 C12 1.493(14) .
C11 N3 1.503(9) .
C11 H11A 0.9700 .
C11 H11B 0.9700 .
C11A C12A 1.51(2) .
C11A N3 1.560(10) .
C11A H11C 0.9700 .
C11A H11D 0.9700 .
C12 H12A 0.9600 .
C12 H12B 0.9600 .
C12 H12C 0.9600 .
C12A H12D 0.9600 .
C12A H12E 0.9600 .
C12A H12F 0.9600 .
C13 N2 1.459(5) .
C13 C14 1.510(5) .
C13 H13A 0.9700 .
C13 H13B 0.9700 .
C14 N1 1.478(6) .
C14 H14A 0.9700 .
C14 H14B 0.9700 .
C15 N1 1.497(7) .
C15 C16 1.500(6) .
C15 H15A 0.9700 .
C15 H15B 0.9700 .
C16 N2 1.500(5) .
C16 H16A 0.9700 .
C16 H16B 0.9700 .
C17 C22 1.384(5) .
C17 C18 1.398(5) .
C17 C29 1.515(4) .
C18 C19 1.401(4) .
C18 C30 1.514(5) .
C19 C20 1.384(5) .
C19 H19A 0.9300 .
C20 C21 1.390(5) .
C20 C23 1.496(4) .
C21 C22 1.386(4) .
C21 H21A 0.9300 .
C22 H22A 0.9300 .
C23 C28 1.387(5) .
C23 C24 1.389(5) .
C24 C25 1.390(5) .
C24 H24A 0.9300 .
C25 C26 1.378(5) .
C25 H25A 0.9300 .
C26 C27 1.399(5) .
C26 C31 1.515(4) .
C27 C28 1.391(4) .
C27 C32 1.516(5) .
C28 H28A 0.9300 .
C29 O4 1.253(4) .
C29 O5 1.253(4) .
C30 O6 1.252(4) .
C30 O7 1.259(4) .
C31 O9 1.217(4) .
C31 O8 1.288(4) .
C32 O11 1.240(5) .
C32 O10 1.241(5) .
N1 H1A 0.9000 .
N1 H1B 0.9000 .
OW4 HW4A 0.81(5) .
OW4 HW4B 0.90(9) .
O2 Co2 2.108(2) 2
O3 Co1 2.057(2) 2
O6 Co1 2.083(2) 1_455
O8 Co1 2.083(2) 2_444
O8 Co2 2.092(2) 2_444
OW1 HW1B 0.80(4) .
OW1 HW1A 0.84(5) .
OW3 HW3B 0.80(6) .
OW3 HW3A 0.88(5) .
OW2 HW2A 0.78(5) .
OW2 HW2B 0.81(4) .
